data_7235294
loop_
_publ_author_name
'Bakthadoss, Manickam'
'Kannan, Damodharan'

_publ_section_title
;
 A novel synthesis of tetra and pentacyclic quinolinopyran tethered
 pyrazole/coumarin scaffolds via a solid state melt reaction
;
_journal_issue 23
_journal_name_full 'RSC Advances'
_journal_page_first 11723
_journal_paper_doi 10.1039/c3ra46894a
_journal_volume 4
_journal_year 2014
_chemical_formula_sum 'C34 H26 Br N O7 S'
_chemical_formula_weight 672.53
_space_group_IT_number 15
_space_group_name_Hall '-C 2yc'
_space_group_name_H-M_alt 'C 1 2/c 1'
_symmetry_cell_setting monoclinic
_symmetry_space_group_name_H-M 'C 1 2/c 1'
_atom_sites_solution_hydrogens geom
_atom_sites_solution_primary direct
_atom_sites_solution_secondary difmap
_audit_creation_method SHELXL-97
_cell_angle_alpha 90.00
_cell_angle_beta 115.976(3)
_cell_angle_gamma 90.00
_cell_formula_units_Z 8
_cell_length_a 28.633(3)
_cell_length_b 9.3215(7)
_cell_length_c 24.590(2)
_cell_measurement_reflns_used 5407
_cell_measurement_temperature 293(2)
_cell_measurement_theta_max 23.09
_cell_measurement_theta_min 2.36
_cell_volume 5900.1(9)
_computing_cell_refinement 'APEX2/SAINT (Bruker, 2004)'
_computing_data_collection 'APEX2 (Bruker, 2004)'
_computing_data_reduction 'SAINT/XPREP (Bruker, 2004)'
_computing_molecular_graphics 'ORTEP3 (Farrugia, 1997) and Mercury (Macrae et al., 2008)'
_computing_publication_material 'PLATON (Spek, 2003)'
_computing_structure_refinement 'SHELXL-97 (Sheldrick, 2008)'
_computing_structure_solution 'SIR92 (Altomare et al., 1993)'
_diffrn_ambient_temperature 293(2)
_diffrn_measured_fraction_theta_full 0.998
_diffrn_measured_fraction_theta_max 0.998
_diffrn_measurement_device_type 'bruker axs kappa apex2 CCD Diffractometer'
_diffrn_measurement_method '\w and \f scan'
_diffrn_radiation_monochromator graphite
_diffrn_radiation_source 'fine-focus sealed tube'
_diffrn_radiation_type MoK\a
_diffrn_radiation_wavelength 0.71073
_diffrn_reflns_av_R_equivalents 0.0471
_diffrn_reflns_av_sigmaI/netI 0.0413
_diffrn_reflns_limit_h_max 31
_diffrn_reflns_limit_h_min -33
_diffrn_reflns_limit_k_max 10
_diffrn_reflns_limit_k_min -10
_diffrn_reflns_limit_l_max 28
_diffrn_reflns_limit_l_min -28
_diffrn_reflns_number 23505
_diffrn_reflns_theta_full 24.45
_diffrn_reflns_theta_max 24.45
_diffrn_reflns_theta_min 1.58
_exptl_absorpt_coefficient_mu 1.517
_exptl_absorpt_correction_T_max 0.7030
_exptl_absorpt_correction_T_min 0.6188
_exptl_absorpt_correction_type multi-scan
_exptl_absorpt_process_details 'SADABS (Bruker 1999)'
_exptl_crystal_colour colourless
_exptl_crystal_density_diffrn 1.514
_exptl_crystal_density_method 'not measured'
_exptl_crystal_description block
_exptl_crystal_F_000 2752
_exptl_crystal_size_max 0.35
_exptl_crystal_size_mid 0.30
_exptl_crystal_size_min 0.25
_refine_diff_density_max 1.020
_refine_diff_density_min -0.951
_refine_diff_density_rms 0.089
_refine_ls_extinction_method none
_refine_ls_goodness_of_fit_ref 1.056
_refine_ls_hydrogen_treatment constr
_refine_ls_matrix_type full
_refine_ls_number_parameters 411
_refine_ls_number_reflns 4888
_refine_ls_number_restraints 5
_refine_ls_restrained_S_all 1.055
_refine_ls_R_factor_all 0.0849
_refine_ls_R_factor_gt 0.0502
_refine_ls_shift/su_max 0.000
_refine_ls_shift/su_mean 0.000
_refine_ls_structure_factor_coef Fsqd
_refine_ls_weighting_details 'calc w=1/[\s^2^(Fo^2^)+(0.0905P)^2^+14.1990P] where P=(Fo^2^+2Fc^2^)/3'
_refine_ls_weighting_scheme calc
_refine_ls_wR_factor_gt 0.1432
_refine_ls_wR_factor_ref 0.1746
_reflns_number_gt 3331
_reflns_number_total 4888
_reflns_threshold_expression >2sigma(I)
_cod_data_source_file c3ra46894a3.cif
_cod_data_source_block shelxl
_cod_original_sg_symbol_H-M C2/c
_cod_database_code 7235294

loop_
_symmetry_equiv_pos_as_xyz
'x, y, z'
'-x, y, -z+1/2'
'x+1/2, y+1/2, z'
'-x+1/2, y+1/2, -z+1/2'
'-x, -y, -z'
'x, -y, z-1/2'
'-x+1/2, -y+1/2, -z'
'x+1/2, -y+1/2, z-1/2'

loop_
_atom_site_label
_atom_site_type_symbol
_atom_site_fract_x
_atom_site_fract_y
_atom_site_fract_z
_atom_site_U_iso_or_equiv
_atom_site_adp_type
_atom_site_occupancy
_atom_site_symmetry_multiplicity
_atom_site_calc_flag
_atom_site_refinement_flags
_atom_site_disorder_assembly
_atom_site_disorder_group
C1 C 0.5792(3) 0.3360(9) 0.2709(3) 0.096(2) Uani 1 1 d . . .
H1A H 0.5651 0.2406 0.2652 0.144 Uiso 1 1 calc R . .
H1B H 0.5517 0.4032 0.2501 0.144 Uiso 1 1 calc R . .
H1C H 0.5956 0.3583 0.3133 0.144 Uiso 1 1 calc R . .
C2 C 0.6186(2) 0.3449(7) 0.2458(2) 0.0601(15) Uani 1 1 d . . .
C3 C 0.6437(2) 0.4736(7) 0.2479(2) 0.0648(15) Uani 1 1 d . . .
H3 H 0.6356 0.5539 0.2646 0.078 Uiso 1 1 calc R . .
C4 C 0.6802(2) 0.4856(5) 0.2260(2) 0.0509(12) Uani 1 1 d . . .
H4 H 0.6967 0.5727 0.2277 0.061 Uiso 1 1 calc R . .
C5 C 0.69200(17) 0.3653(5) 0.20134(18) 0.0382(10) Uani 1 1 d . . .
C6 C 0.66775(18) 0.2359(5) 0.19885(19) 0.0444(11) Uani 1 1 d . . .
H6 H 0.6760 0.1553 0.1825 0.053 Uiso 1 1 calc R . .
C7 C 0.6309(2) 0.2275(6) 0.2210(2) 0.0584(14) Uani 1 1 d . . .
H7 H 0.6142 0.1407 0.2190 0.070 Uiso 1 1 calc R . .
C8 C 0.69287(16) 0.6064(4) 0.10438(17) 0.0324(9) Uani 1 1 d . . .
C9 C 0.72789(18) 0.7125(5) 0.13861(19) 0.0429(11) Uani 1 1 d . . .
H9 H 0.7623 0.6881 0.1632 0.051 Uiso 1 1 calc R . .
C10 C 0.7121(2) 0.8521(5) 0.1363(2) 0.0481(12) Uani 1 1 d . . .
H10 H 0.7352 0.9208 0.1610 0.058 Uiso 1 1 calc R . .
C11 C 0.6619(2) 0.8908(5) 0.0974(2) 0.0494(12) Uani 1 1 d . . .
H11 H 0.6513 0.9858 0.0951 0.059 Uiso 1 1 calc R . .
C12 C 0.62770(18) 0.7878(5) 0.0619(2) 0.0437(11) Uani 1 1 d . . .
H12 H 0.5943 0.8147 0.0346 0.052 Uiso 1 1 calc R . .
C13 C 0.64199(15) 0.6453(4) 0.06624(18) 0.0318(9) Uani 1 1 d . . .
C14 C 0.60387(15) 0.5356(4) 0.02487(17) 0.0308(9) Uani 1 1 d . . .
H14 H 0.5791 0.5868 -0.0110 0.037 Uiso 1 1 calc R . .
C15 C 0.63382(15) 0.4294(4) 0.00378(17) 0.0308(9) Uani 1 1 d . A .
C16 C 0.67873(15) 0.3594(4) 0.05763(18) 0.0339(9) Uani 1 1 d . . .
H16A H 0.6648 0.2844 0.0737 0.041 Uiso 1 1 calc R . .
H16B H 0.7019 0.3146 0.0434 0.041 Uiso 1 1 calc R . .
C17 C 0.65009(17) 0.5075(5) -0.03940(19) 0.0373(10) Uani 1 1 d D . .
C19 C 0.57275(15) 0.4519(4) 0.05062(17) 0.0313(9) Uani 1 1 d . . .
C20 C 0.54609(15) 0.5283(5) 0.08027(18) 0.0350(10) Uani 1 1 d . . .
C21 C 0.51558(15) 0.3023(4) 0.10023(18) 0.0341(10) Uani 1 1 d . . .
C22 C 0.48836(17) 0.2355(5) 0.1275(2) 0.0437(11) Uani 1 1 d . . .
H22 H 0.4725 0.2887 0.1467 0.052 Uiso 1 1 calc R . .
C23 C 0.48527(19) 0.0882(5) 0.1254(2) 0.0497(12) Uani 1 1 d . . .
H23 H 0.4674 0.0410 0.1439 0.060 Uiso 1 1 calc R . .
C24 C 0.50843(18) 0.0097(5) 0.0962(2) 0.0473(12) Uani 1 1 d . . .
H24 H 0.5066 -0.0899 0.0958 0.057 Uiso 1 1 calc R . .
C25 C 0.53402(17) 0.0773(5) 0.06793(19) 0.0422(11) Uani 1 1 d . . .
H25 H 0.5491 0.0239 0.0478 0.051 Uiso 1 1 calc R . .
C26 C 0.53757(15) 0.2274(4) 0.06927(18) 0.0317(9) Uani 1 1 d . . .
C27 C 0.56452(15) 0.3087(4) 0.04155(17) 0.0316(9) Uani 1 1 d . . .
C28 C 0.59387(16) 0.3138(4) -0.03390(18) 0.0341(10) Uani 1 1 d . . .
H28 H 0.5625 0.3638 -0.0622 0.041 Uiso 1 1 calc R A .
C29 C 0.61013(16) 0.2131(5) -0.07025(19) 0.0365(10) Uani 1 1 d . A .
C30 C 0.58986(18) 0.2336(5) -0.1322(2) 0.0442(11) Uani 1 1 d . . .
H30 H 0.5659 0.3065 -0.1506 0.053 Uiso 1 1 calc R A .
C31 C 0.6053(2) 0.1455(6) -0.1666(2) 0.0541(14) Uani 1 1 d . A .
C32 C 0.6400(2) 0.0379(7) -0.1411(3) 0.0718(17) Uani 1 1 d . . .
H32 H 0.6507 -0.0190 -0.1645 0.086 Uiso 1 1 calc R A .
C33 C 0.6588(2) 0.0143(7) -0.0803(3) 0.0802(19) Uani 1 1 d . A .
H33 H 0.6819 -0.0608 -0.0625 0.096 Uiso 1 1 calc R . .
C34 C 0.6440(2) 0.1012(6) -0.0448(2) 0.0595(14) Uani 1 1 d . . .
H34 H 0.6571 0.0837 -0.0035 0.071 Uiso 1 1 calc R A .
N1 N 0.70913(12) 0.4601(4) 0.10717(14) 0.0335(8) Uani 1 1 d . . .
O1 O 0.75069(12) 0.2383(3) 0.16027(14) 0.0508(8) Uani 1 1 d . . .
O2 O 0.77916(11) 0.4691(4) 0.21298(14) 0.0536(9) Uani 1 1 d . . .
O5 O 0.51878(11) 0.4509(3) 0.10437(13) 0.0398(7) Uani 1 1 d . . .
O6 O 0.54389(13) 0.6570(3) 0.08378(17) 0.0540(9) Uani 1 1 d . . .
O7 O 0.57995(11) 0.2298(3) 0.00611(12) 0.0360(7) Uani 1 1 d . A .
Br1 Br 0.57550(3) 0.17201(9) -0.25142(3) 0.0974(3) Uani 1 1 d . . .
S1 S 0.73869(4) 0.37847(12) 0.17349(5) 0.0384(3) Uani 1 1 d . . .
C18 C 0.7154(14) 0.514(3) -0.0748(14) 0.083(8) Uani 0.60(2) 1 d PD A 1
H18A H 0.6868 0.5469 -0.1110 0.124 Uiso 0.60(2) 1 calc PR A 1
H18B H 0.7333 0.4387 -0.0848 0.124 Uiso 0.60(2) 1 calc PR A 1
H18C H 0.7389 0.5916 -0.0561 0.124 Uiso 0.60(2) 1 calc PR A 1
O3 O 0.6215(11) 0.592(3) -0.0750(6) 0.053(4) Uani 0.60(2) 1 d PD A 1
O4 O 0.6961(3) 0.4582(16) -0.0332(7) 0.048(3) Uani 0.60(2) 1 d PD A 1
C18' C 0.714(2) 0.575(4) -0.069(2) 0.083(8) Uani 0.40(2) 1 d PD A 2
H18D H 0.6965 0.5250 -0.1063 0.124 Uiso 0.40(2) 1 calc PR A 2
H18E H 0.7510 0.5693 -0.0555 0.124 Uiso 0.40(2) 1 calc PR A 2
H18F H 0.7037 0.6739 -0.0740 0.124 Uiso 0.40(2) 1 calc PR A 2
O4' O 0.7011(3) 0.510(2) -0.0234(11) 0.048(3) Uani 0.40(2) 1 d PD A 2
O3' O 0.6228(17) 0.564(4) -0.0863(8) 0.053(4) Uani 0.40(2) 1 d PD A 2

loop_
_atom_site_aniso_label
_atom_site_aniso_U_11
_atom_site_aniso_U_22
_atom_site_aniso_U_33
_atom_site_aniso_U_23
_atom_site_aniso_U_13
_atom_site_aniso_U_12
C1 0.074(4) 0.165(8) 0.062(4) -0.017(4) 0.040(3) -0.013(4)
C2 0.049(3) 0.097(5) 0.032(3) 0.002(3) 0.015(2) 0.003(3)
C3 0.076(4) 0.075(4) 0.049(3) -0.005(3) 0.033(3) 0.020(3)
C4 0.065(3) 0.045(3) 0.046(3) -0.001(2) 0.027(3) 0.004(2)
C5 0.042(2) 0.039(3) 0.027(2) 0.0042(18) 0.0097(19) 0.005(2)
C6 0.050(3) 0.048(3) 0.031(2) 0.004(2) 0.013(2) 0.000(2)
C7 0.056(3) 0.078(4) 0.034(3) 0.005(3) 0.014(2) -0.015(3)
C8 0.036(2) 0.033(2) 0.028(2) 0.0012(17) 0.0144(18) -0.0051(19)
C9 0.039(3) 0.047(3) 0.035(2) -0.001(2) 0.010(2) -0.013(2)
C10 0.058(3) 0.037(3) 0.046(3) -0.008(2) 0.020(2) -0.018(2)
C11 0.065(3) 0.030(2) 0.055(3) -0.008(2) 0.029(3) -0.005(2)
C12 0.045(3) 0.036(3) 0.045(3) 0.000(2) 0.015(2) 0.000(2)
C13 0.032(2) 0.034(2) 0.033(2) -0.0011(17) 0.0170(18) -0.0029(18)
C14 0.031(2) 0.029(2) 0.030(2) 0.0012(17) 0.0107(18) 0.0035(17)
C15 0.033(2) 0.033(2) 0.028(2) -0.0004(17) 0.0145(18) 0.0021(18)
C16 0.035(2) 0.033(2) 0.031(2) -0.0020(18) 0.0120(18) 0.0023(19)
C17 0.039(2) 0.040(2) 0.032(2) 0.000(2) 0.015(2) 0.002(2)
C19 0.028(2) 0.035(2) 0.029(2) -0.0027(17) 0.0103(17) 0.0029(18)
C20 0.031(2) 0.033(3) 0.037(2) -0.0037(18) 0.0111(19) 0.0045(19)
C21 0.030(2) 0.035(2) 0.034(2) -0.0027(18) 0.0105(19) -0.0004(18)
C22 0.040(3) 0.052(3) 0.044(3) -0.001(2) 0.023(2) 0.004(2)
C23 0.052(3) 0.051(3) 0.049(3) 0.001(2) 0.025(2) -0.010(2)
C24 0.055(3) 0.038(3) 0.048(3) -0.003(2) 0.021(2) -0.012(2)
C25 0.042(3) 0.042(3) 0.040(2) -0.006(2) 0.016(2) -0.001(2)
C26 0.026(2) 0.032(2) 0.031(2) -0.0009(18) 0.0074(18) -0.0012(18)
C27 0.027(2) 0.037(2) 0.029(2) -0.0058(18) 0.0113(17) 0.0019(18)
C28 0.036(2) 0.032(2) 0.034(2) -0.0036(18) 0.0156(19) 0.0000(18)
C29 0.039(2) 0.036(2) 0.038(2) -0.0084(19) 0.020(2) -0.003(2)
C30 0.053(3) 0.042(3) 0.039(3) -0.009(2) 0.020(2) -0.013(2)
C31 0.070(3) 0.063(3) 0.042(3) -0.021(2) 0.036(3) -0.026(3)
C32 0.069(4) 0.086(5) 0.074(4) -0.038(4) 0.044(3) -0.005(4)
C33 0.079(4) 0.081(4) 0.074(4) -0.021(3) 0.027(3) 0.033(3)
C34 0.060(3) 0.066(3) 0.047(3) -0.014(3) 0.019(3) 0.015(3)
N1 0.0327(19) 0.0328(19) 0.0293(18) 0.0021(15) 0.0086(15) 0.0009(15)
O1 0.052(2) 0.049(2) 0.0486(19) 0.0094(15) 0.0191(16) 0.0216(16)
O2 0.0397(18) 0.065(2) 0.0374(17) 0.0034(16) -0.0005(14) -0.0043(16)
O5 0.0403(17) 0.0393(18) 0.0477(17) -0.0022(14) 0.0266(15) 0.0054(14)
O6 0.061(2) 0.036(2) 0.078(2) -0.0075(16) 0.042(2) 0.0038(16)
O7 0.0439(17) 0.0325(16) 0.0389(16) -0.0084(13) 0.0248(14) -0.0051(13)
Br1 0.1485(8) 0.1041(6) 0.0498(4) -0.0251(3) 0.0530(4) -0.0266(5)
S1 0.0359(6) 0.0432(7) 0.0299(5) 0.0053(5) 0.0086(5) 0.0062(5)
C18 0.063(5) 0.12(2) 0.086(8) 0.040(16) 0.054(5) 0.014(16)
O3 0.066(3) 0.064(10) 0.047(5) 0.019(7) 0.041(5) 0.027(5)
O4 0.041(2) 0.060(9) 0.048(5) 0.008(6) 0.026(3) 0.001(3)
C18' 0.063(5) 0.12(2) 0.086(8) 0.040(16) 0.054(5) 0.014(16)
O4' 0.041(2) 0.060(9) 0.048(5) 0.008(6) 0.026(3) 0.001(3)
O3' 0.066(3) 0.064(10) 0.047(5) 0.019(7) 0.041(5) 0.027(5)

loop_
_atom_type_symbol
_atom_type_description
_atom_type_scat_dispersion_real
_atom_type_scat_dispersion_imag
_atom_type_scat_source
C C 0.0033 0.0016 'International Tables Vol C Tables 4.2.6.8 and 6.1.1.4'
H H 0.0000 0.0000 'International Tables Vol C Tables 4.2.6.8 and 6.1.1.4'
N N 0.0061 0.0033 'International Tables Vol C Tables 4.2.6.8 and 6.1.1.4'
O O 0.0106 0.0060 'International Tables Vol C Tables 4.2.6.8 and 6.1.1.4'
Br Br -0.2901 2.4595 'International Tables Vol C Tables 4.2.6.8 and 6.1.1.4'
S S 0.1246 0.1234 'International Tables Vol C Tables 4.2.6.8 and 6.1.1.4'

loop_
_geom_angle_atom_site_label_1
_geom_angle_atom_site_label_2
_geom_angle_atom_site_label_3
_geom_angle
C2 C1 H1A 109.5
C2 C1 H1B 109.5
H1A C1 H1B 109.5
C2 C1 H1C 109.5
H1A C1 H1C 109.5
H1B C1 H1C 109.5
C7 C2 C3 118.5(5)
C7 C2 C1 121.5(6)
C3 C2 C1 120.0(6)
C4 C3 C2 121.7(5)
C4 C3 H3 119.2
C2 C3 H3 119.2
C3 C4 C5 118.6(5)
C3 C4 H4 120.7
C5 C4 H4 120.7
C6 C5 C4 120.8(4)
C6 C5 S1 119.9(3)
C4 C5 S1 119.2(4)
C5 C6 C7 119.1(5)
C5 C6 H6 120.4
C7 C6 H6 120.4
C2 C7 C6 121.2(5)
C2 C7 H7 119.4
C6 C7 H7 119.4
C13 C8 C9 119.0(4)
C13 C8 N1 120.2(3)
C9 C8 N1 120.8(4)
C10 C9 C8 120.6(4)
C10 C9 H9 119.7
C8 C9 H9 119.7
C9 C10 C11 120.1(4)
C9 C10 H10 120.0
C11 C10 H10 120.0
C12 C11 C10 119.5(4)
C12 C11 H11 120.2
C10 C11 H11 120.2
C11 C12 C13 121.2(4)
C11 C12 H12 119.4
C13 C12 H12 119.4
C12 C13 C8 119.4(4)
C12 C13 C14 119.7(4)
C8 C13 C14 120.6(4)
C19 C14 C13 116.7(3)
C19 C14 C15 109.0(3)
C13 C14 C15 108.4(3)
C19 C14 H14 107.5
C13 C14 H14 107.5
C15 C14 H14 107.5
C17 C15 C16 114.2(3)
C17 C15 C14 108.3(3)
C16 C15 C14 111.3(3)
C17 C15 C28 106.7(3)
C16 C15 C28 110.0(3)
C14 C15 C28 105.9(3)
N1 C16 C15 114.2(3)
N1 C16 H16A 108.7
C15 C16 H16A 108.7
N1 C16 H16B 108.7
C15 C16 H16B 108.7
H16A C16 H16B 107.6
O3' C17 O3 19(2)
O3' C17 O4' 116(3)
O3 C17 O4' 121(2)
O3' C17 O4 117(2)
O3 C17 O4 129.2(16)
O4' C17 O4 23.0(9)
O3' C17 C15 128(3)
O3 C17 C15 120.5(15)
O4' C17 C15 115.7(12)
O4 C17 C15 110.1(7)
C27 C19 C20 118.2(4)
C27 C19 C14 121.9(3)
C20 C19 C14 119.5(4)
O6 C20 O5 115.7(4)
O6 C20 C19 125.4(4)
O5 C20 C19 118.9(4)
C26 C21 C22 122.3(4)
C26 C21 O5 121.1(4)
C22 C21 O5 116.6(4)
C23 C22 C21 118.3(4)
C23 C22 H22 120.8
C21 C22 H22 120.8
C22 C23 C24 120.6(4)
C22 C23 H23 119.7
C24 C23 H23 119.7
C25 C24 C23 120.5(4)
C25 C24 H24 119.7
C23 C24 H24 119.7
C24 C25 C26 119.9(4)
C24 C25 H25 120.1
C26 C25 H25 120.1
C21 C26 C25 118.3(4)
C21 C26 C27 117.7(4)
C25 C26 C27 124.0(4)
O7 C27 C19 123.9(4)
O7 C27 C26 114.3(3)
C19 C27 C26 121.8(4)
O7 C28 C29 108.4(3)
O7 C28 C15 108.8(3)
C29 C28 C15 116.7(3)
O7 C28 H28 107.5
C29 C28 H28 107.5
C15 C28 H28 107.5
C34 C29 C30 118.5(4)
C34 C29 C28 122.9(4)
C30 C29 C28 118.5(4)
C31 C30 C29 119.9(5)
C31 C30 H30 120.1
C29 C30 H30 120.1
C32 C31 C30 121.4(5)
C32 C31 Br1 119.5(4)
C30 C31 Br1 119.1(4)
C31 C32 C33 119.0(5)
C31 C32 H32 120.5
C33 C32 H32 120.5
C32 C33 C34 120.8(6)
C32 C33 H33 119.6
C34 C33 H33 119.6
C29 C34 C33 120.4(5)
C29 C34 H34 119.8
C33 C34 H34 119.8
C8 N1 C16 120.1(3)
C8 N1 S1 120.0(3)
C16 N1 S1 112.4(3)
C20 O5 C21 121.5(3)
C27 O7 C28 114.2(3)
O2 S1 O1 119.7(2)
O2 S1 N1 108.18(18)
O1 S1 N1 105.48(18)
O2 S1 C5 108.0(2)
O1 S1 C5 109.1(2)
N1 S1 C5 105.57(18)
C17 O4 C18 117.1(15)
O4' C18' H18D 109.5
O4' C18' H18E 109.5
H18D C18' H18E 109.5
O4' C18' H18F 109.5
H18D C18' H18F 109.5
H18E C18' H18F 109.5
C17 O4' C18' 113(3)

loop_
_geom_bond_atom_site_label_1
_geom_bond_atom_site_label_2
_geom_bond_distance
C1 C2 1.507(8)
C1 H1A 0.9600
C1 H1B 0.9600
C1 H1C 0.9600
C2 C7 1.372(8)
C2 C3 1.388(8)
C3 C4 1.375(7)
C3 H3 0.9300
C4 C5 1.385(6)
C4 H4 0.9300
C5 C6 1.380(6)
C5 S1 1.753(5)
C6 C7 1.386(7)
C6 H6 0.9300
C7 H7 0.9300
C8 C13 1.392(6)
C8 C9 1.397(6)
C8 N1 1.433(5)
C9 C10 1.371(7)
C9 H9 0.9300
C10 C11 1.380(7)
C10 H10 0.9300
C11 C12 1.376(6)
C11 H11 0.9300
C12 C13 1.380(6)
C12 H12 0.9300
C13 C14 1.517(6)
C14 C19 1.516(6)
C14 C15 1.541(5)
C14 H14 0.9800
C15 C17 1.519(6)
C15 C16 1.530(5)
C15 C28 1.549(6)
C16 N1 1.481(5)
C16 H16A 0.9700
C16 H16B 0.9700
C17 O3' 1.196(9)
C17 O3 1.197(7)
C17 O4' 1.336(8)
C17 O4 1.340(7)
C19 C27 1.357(6)
C19 C20 1.452(6)
C20 O6 1.207(5)
C20 O5 1.374(5)
C21 C26 1.372(6)
C21 C22 1.378(6)
C21 O5 1.389(5)
C22 C23 1.375(7)
C22 H22 0.9300
C23 C24 1.382(7)
C23 H23 0.9300
C24 C25 1.365(6)
C24 H24 0.9300
C25 C26 1.403(6)
C25 H25 0.9300
C26 C27 1.447(6)
C27 O7 1.353(5)
C28 O7 1.443(5)
C28 C29 1.504(6)
C28 H28 0.9800
C29 C34 1.374(7)
C29 C30 1.386(6)
C30 C31 1.383(7)
C30 H30 0.9300
C31 C32 1.357(8)
C31 Br1 1.892(5)
C32 C33 1.366(8)
C32 H32 0.9300
C33 C34 1.387(7)
C33 H33 0.9300
C34 H34 0.9300
N1 S1 1.657(3)
O1 S1 1.424(3)
O2 S1 1.419(3)
C18 O4 1.453(8)
C18 H18A 0.9600
C18 H18B 0.9600
C18 H18C 0.9600
C18' O4' 1.453(10)
C18' H18D 0.9600
C18' H18E 0.9600
C18' H18F 0.9600

loop_
_geom_torsion_atom_site_label_1
_geom_torsion_atom_site_label_2
_geom_torsion_atom_site_label_3
_geom_torsion_atom_site_label_4
_geom_torsion
C7 C2 C3 C4 -0.1(8)
C1 C2 C3 C4 179.5(5)
C2 C3 C4 C5 -0.1(8)
C3 C4 C5 C6 -0.1(7)
C3 C4 C5 S1 -179.7(4)
C4 C5 C6 C7 0.5(6)
S1 C5 C6 C7 -179.9(3)
C3 C2 C7 C6 0.5(7)
C1 C2 C7 C6 -179.1(5)
C5 C6 C7 C2 -0.7(7)
C13 C8 C9 C10 2.1(6)
N1 C8 C9 C10 -179.3(4)
C8 C9 C10 C11 -3.7(7)
C9 C10 C11 C12 1.4(7)
C10 C11 C12 C13 2.5(7)
C11 C12 C13 C8 -4.0(7)
C11 C12 C13 C14 -177.8(4)
C9 C8 C13 C12 1.7(6)
N1 C8 C13 C12 -176.9(4)
C9 C8 C13 C14 175.4(4)
N1 C8 C13 C14 -3.1(6)
C12 C13 C14 C19 -97.1(5)
C8 C13 C14 C19 89.2(5)
C12 C13 C14 C15 139.4(4)
C8 C13 C14 C15 -34.3(5)
C19 C14 C15 C17 161.8(3)
C13 C14 C15 C17 -70.3(4)
C19 C14 C15 C16 -71.9(4)
C13 C14 C15 C16 56.1(4)
C19 C14 C15 C28 47.6(4)
C13 C14 C15 C28 175.6(3)
C17 C15 C16 N1 79.8(4)
C14 C15 C16 N1 -43.2(5)
C28 C15 C16 N1 -160.2(3)
C16 C15 C17 O3' 175(2)
C14 C15 C17 O3' -60(2)
C28 C15 C17 O3' 54(2)
C16 C15 C17 O3 -163.3(16)
C14 C15 C17 O3 -38.6(16)
C28 C15 C17 O3 75.0(16)
C16 C15 C17 O4' -2.8(10)
C14 C15 C17 O4' 121.8(10)
C28 C15 C17 O4' -124.6(10)
C16 C15 C17 O4 21.4(9)
C14 C15 C17 O4 146.0(8)
C28 C15 C17 O4 -100.4(8)
C13 C14 C19 C27 -137.4(4)
C15 C14 C19 C27 -14.3(5)
C13 C14 C19 C20 49.4(5)
C15 C14 C19 C20 172.6(3)
C27 C19 C20 O6 -169.1(4)
C14 C19 C20 O6 4.3(6)
C27 C19 C20 O5 7.7(5)
C14 C19 C20 O5 -178.8(3)
C26 C21 C22 C23 2.8(6)
O5 C21 C22 C23 -178.6(4)
C21 C22 C23 C24 -0.7(7)
C22 C23 C24 C25 -1.1(7)
C23 C24 C25 C26 1.0(7)
C22 C21 C26 C25 -3.0(6)
O5 C21 C26 C25 178.6(4)
C22 C21 C26 C27 178.9(4)
O5 C21 C26 C27 0.5(6)
C24 C25 C26 C21 1.0(6)
C24 C25 C26 C27 179.0(4)
C20 C19 C27 O7 168.8(4)
C14 C19 C27 O7 -4.5(6)
C20 C19 C27 C26 -10.7(6)
C14 C19 C27 C26 176.1(4)
C21 C26 C27 O7 -172.8(3)
C25 C26 C27 O7 9.3(6)
C21 C26 C27 C19 6.7(6)
C25 C26 C27 C19 -171.3(4)
C17 C15 C28 O7 176.0(3)
C16 C15 C28 O7 51.6(4)
C14 C15 C28 O7 -68.8(4)
C17 C15 C28 C29 53.0(5)
C16 C15 C28 C29 -71.5(4)
C14 C15 C28 C29 168.2(3)
O7 C28 C29 C34 -47.0(6)
C15 C28 C29 C34 76.2(6)
O7 C28 C29 C30 132.7(4)
C15 C28 C29 C30 -104.0(4)
C34 C29 C30 C31 -2.3(7)
C28 C29 C30 C31 178.0(4)
C29 C30 C31 C32 0.3(7)
C29 C30 C31 Br1 178.1(3)
C30 C31 C32 C33 1.7(9)
Br1 C31 C32 C33 -176.1(5)
C31 C32 C33 C34 -1.7(10)
C30 C29 C34 C33 2.2(8)
C28 C29 C34 C33 -178.1(5)
C32 C33 C34 C29 -0.3(10)
C13 C8 N1 C16 19.2(5)
C9 C8 N1 C16 -159.3(4)
C13 C8 N1 S1 -128.3(3)
C9 C8 N1 S1 53.1(5)
C15 C16 N1 C8 5.3(5)
C15 C16 N1 S1 155.1(3)
O6 C20 O5 C21 176.2(4)
C19 C20 O5 C21 -0.9(5)
C26 C21 O5 C20 -3.2(6)
C22 C21 O5 C20 178.3(4)
C19 C27 O7 C28 -15.3(5)
C26 C27 O7 C28 164.1(3)
C29 C28 O7 C27 180.0(3)
C15 C28 O7 C27 52.1(4)
C8 N1 S1 O2 -49.1(4)
C16 N1 S1 O2 161.0(3)
C8 N1 S1 O1 -178.3(3)
C16 N1 S1 O1 31.8(3)
C8 N1 S1 C5 66.3(3)
C16 N1 S1 C5 -83.6(3)
C6 C5 S1 O2 -141.1(3)
C4 C5 S1 O2 38.5(4)
C6 C5 S1 O1 -9.5(4)
C4 C5 S1 O1 170.1(3)
C6 C5 S1 N1 103.4(3)
C4 C5 S1 N1 -77.0(4)
O3' C17 O4 C18 18(3)
O3 C17 O4 C18 0(2)
O4' C17 O4 C18 -76(5)
C15 C17 O4 C18 175.1(15)
O3' C17 O4' C18' -4(3)
O3 C17 O4' C18' -25(3)
O4 C17 O4' C18' 94(5)
C15 C17 O4' C18' 175(2)
